data_7237922
loop_
_publ_author_name
'Gao, Ya-Fang'
'Zhang, Tie'
'Zhang, Wan-Ying'
'Ye, Qiong'
'Fu, Da-Wei'

_publ_section_title
;
 Great advance in high Tc for hybrid photoelectric-switch bulk/film
 coupled with dielectric and blue-white light
;
_journal_issue 32
_journal_name_full 'Journal of Materials Chemistry C'
_journal_page_first 9840
_journal_paper_doi 10.1039/C9TC03338F
_journal_volume 7
_journal_year 2019
_chemical_formula_moiety '2(C9 H18 N), Br4 Zn'
_chemical_formula_sum 'C18 H36 Br4 N2 Zn'
_chemical_formula_weight 665.50
_space_group_IT_number 15
_space_group_name_Hall '-C 2yc'
_space_group_name_H-M_alt 'C 1 2/c 1'
_symmetry_cell_setting monoclinic
_symmetry_space_group_name_H-M 'C 1 2/c 1'
_atom_sites_solution_hydrogens geom
_atom_sites_solution_primary direct
_atom_sites_solution_secondary difmap
_audit_creation_method SHELXL-97
_audit_update_record
;
2018-12-07 deposited with the CCDC.	2019-07-10 downloaded from the CCDC.
;
_cell_angle_alpha 90.00
_cell_angle_beta 101.348(3)
_cell_angle_gamma 90.00
_cell_formula_units_Z 4
_cell_length_a 14.5026(5)
_cell_length_b 10.3056(3)
_cell_length_c 16.6021(6)
_cell_measurement_reflns_used 5655
_cell_measurement_temperature 293
_cell_measurement_theta_max 28.5010
_cell_measurement_theta_min 2.5080
_cell_volume 2432.81(14)
_computing_cell_refinement 'CrysAlisPro 1.171.39.46 (Rigaku OD, 2018)'
_computing_data_collection 'CrysAlisPro 1.171.39.46 (Rigaku OD, 2018)'
_computing_data_reduction 'CrysAlisPro 1.171.39.46 (Rigaku OD, 2018)'
_computing_structure_refinement 'SHELXL-97 (Sheldrick, 1997)'
_computing_structure_solution 'SHELXS-97 (Sheldrick, 1990)'
_diffrn_ambient_temperature 293
_diffrn_measured_fraction_theta_full 1.000
_diffrn_measured_fraction_theta_max 1.000
_diffrn_measurement_device_type 'XtaLAB Synergy R, DW system, HyPix'
_diffrn_measurement_method '\w scans'
_diffrn_radiation_monochromator graphite
_diffrn_radiation_source 'fine-focus sealed tube'
_diffrn_radiation_type MoK\a
_diffrn_radiation_wavelength 0.71073
_diffrn_reflns_av_R_equivalents 0.0273
_diffrn_reflns_av_sigmaI/netI 0.0221
_diffrn_reflns_limit_h_max 17
_diffrn_reflns_limit_h_min -15
_diffrn_reflns_limit_k_max 12
_diffrn_reflns_limit_k_min -12
_diffrn_reflns_limit_l_max 19
_diffrn_reflns_limit_l_min -19
_diffrn_reflns_number 10495
_diffrn_reflns_theta_full 24.99
_diffrn_reflns_theta_max 24.99
_diffrn_reflns_theta_min 2.44
_exptl_absorpt_coefficient_mu 7.584
_exptl_absorpt_correction_T_max 0.3422
_exptl_absorpt_correction_T_min 0.3123
_exptl_absorpt_correction_type multi-scan
_exptl_absorpt_process_details
;
CrysAlisPro 1.171.39.46 (Rigaku Oxford Diffraction, 2018)
Empirical absorption correction using spherical harmonics,
 implemented in SCALE3 ABSPACK scaling algorithm.
;
_exptl_crystal_colour colorless
_exptl_crystal_density_diffrn 1.817
_exptl_crystal_density_method 'not measured'
_exptl_crystal_description block
_exptl_crystal_F_000 1312
_exptl_crystal_size_max 0.20
_exptl_crystal_size_mid 0.20
_exptl_crystal_size_min 0.18
_refine_diff_density_max 0.662
_refine_diff_density_min -0.408
_refine_diff_density_rms 0.055
_refine_ls_extinction_method none
_refine_ls_goodness_of_fit_ref 1.031
_refine_ls_hydrogen_treatment mixed
_refine_ls_matrix_type full
_refine_ls_number_parameters 114
_refine_ls_number_reflns 2151
_refine_ls_number_restraints 0
_refine_ls_restrained_S_all 1.031
_refine_ls_R_factor_all 0.0314
_refine_ls_R_factor_gt 0.0247
_refine_ls_shift/su_max 0.001
_refine_ls_shift/su_mean 0.000
_refine_ls_structure_factor_coef Fsqd
_refine_ls_weighting_details 'calc w=1/[\s^2^(Fo^2^)+(0.0181P)^2^+5.1823P] where P=(Fo^2^+2Fc^2^)/3'
_refine_ls_weighting_scheme calc
_refine_ls_wR_factor_gt 0.0537
_refine_ls_wR_factor_ref 0.0557
_reflns_number_gt 1885
_reflns_number_total 2151
_reflns_threshold_expression >2sigma(I)
_cod_data_source_file c9tc03338f2.cif
_cod_data_source_block 1
_cod_original_sg_symbol_H-M C2/c
_cod_database_code 7237922

loop_
_symmetry_equiv_pos_as_xyz
'x, y, z'
'-x, y, -z+1/2'
'x+1/2, y+1/2, z'
'-x+1/2, y+1/2, -z+1/2'
'-x, -y, -z'
'x, -y, z-1/2'
'-x+1/2, -y+1/2, -z'
'x+1/2, -y+1/2, z-1/2'

loop_
_atom_site_label
_atom_site_type_symbol
_atom_site_fract_x
_atom_site_fract_y
_atom_site_fract_z
_atom_site_U_iso_or_equiv
_atom_site_adp_type
_atom_site_occupancy
_atom_site_symmetry_multiplicity
_atom_site_calc_flag
_atom_site_refinement_flags
C8 C 0.1620(3) 0.5146(4) 0.4812(2) 0.0661(10) Uani 1 1 d .
H8A H 0.2143 0.5457 0.5224 0.079 Uiso 1 1 calc R
H8B H 0.1165 0.4754 0.5094 0.079 Uiso 1 1 calc R
C7 C 0.1170(3) 0.6278(4) 0.4308(2) 0.0645(10) Uani 1 1 d .
H7A H 0.1014 0.6949 0.4669 0.077 Uiso 1 1 calc R
H7B H 0.0593 0.5998 0.3950 0.077 Uiso 1 1 calc R
C6 C 0.1840(3) 0.6818(3) 0.3797(2) 0.0658(10) Uani 1 1 d .
H6A H 0.1531 0.7509 0.3448 0.079 Uiso 1 1 calc R
H6B H 0.2386 0.7184 0.4158 0.079 Uiso 1 1 calc R
C4 C 0.3570(2) 0.5024(3) 0.4286(2) 0.0587(9) Uani 1 1 d .
H4A H 0.3864 0.5704 0.4020 0.070 Uiso 1 1 calc R
H4B H 0.3502 0.5326 0.4824 0.070 Uiso 1 1 calc R
C9 C 0.1969(2) 0.4138(3) 0.4288(2) 0.0544(8) Uani 1 1 d .
H9A H 0.2292 0.3462 0.4642 0.065 Uiso 1 1 calc R
H9B H 0.1433 0.3744 0.3930 0.065 Uiso 1 1 calc R
C3 C 0.4147(2) 0.3810(4) 0.4358(2) 0.0670(10) Uani 1 1 d .
H3A H 0.4787 0.4006 0.4305 0.080 Uiso 1 1 calc R
H3B H 0.4164 0.3403 0.4887 0.080 Uiso 1 1 calc R
C5 C 0.2154(3) 0.5783(3) 0.3272(2) 0.0593(9) Uani 1 1 d .
H5A H 0.1613 0.5464 0.2883 0.071 Uiso 1 1 calc R
H5B H 0.2589 0.6157 0.2961 0.071 Uiso 1 1 calc R
N1 N 0.26236(16) 0.4668(2) 0.37730(15) 0.0402(6) Uani 1 1 d .
C1 C 0.2869(3) 0.3621(3) 0.3210(2) 0.0569(9) Uani 1 1 d .
H1A H 0.2346 0.3027 0.3052 0.068 Uiso 1 1 calc R
H1B H 0.3019 0.4002 0.2718 0.068 Uiso 1 1 calc R
Zn1 Zn 0.0000 0.19986(5) 0.2500 0.04100(13) Uani 1 2 d S
Br2 Br 0.06794(2) 0.33582(3) 0.15886(2) 0.05402(11) Uani 1 1 d .
C2 C 0.3695(3) 0.2932(4) 0.3684(3) 0.0816(13) Uani 1 1 d .
H2A H 0.4134 0.2720 0.3332 0.098 Uiso 1 1 calc R
H2B H 0.3501 0.2132 0.3910 0.098 Uiso 1 1 calc R
Br1 Br 0.11560(3) 0.06427(4) 0.33554(2) 0.05905(12) Uani 1 1 d .

loop_
_atom_site_aniso_label
_atom_site_aniso_U_11
_atom_site_aniso_U_22
_atom_site_aniso_U_33
_atom_site_aniso_U_23
_atom_site_aniso_U_13
_atom_site_aniso_U_12
C8 0.079(2) 0.064(2) 0.063(2) 0.0095(19) 0.034(2) 0.0143(19)
C7 0.069(2) 0.057(2) 0.067(2) -0.0037(18) 0.0146(19) 0.0210(18)
C6 0.088(3) 0.0416(19) 0.066(2) 0.0079(17) 0.011(2) 0.0121(18)
C4 0.0487(18) 0.056(2) 0.067(2) -0.0068(18) 0.0004(16) -0.0093(16)
C9 0.0568(19) 0.0409(18) 0.070(2) 0.0131(16) 0.0243(17) 0.0010(15)
C3 0.053(2) 0.074(2) 0.072(3) -0.007(2) 0.0042(18) 0.0106(18)
C5 0.078(2) 0.052(2) 0.048(2) 0.0157(16) 0.0129(17) 0.0126(17)
N1 0.0446(13) 0.0361(13) 0.0385(14) 0.0010(11) 0.0046(11) -0.0016(10)
C1 0.067(2) 0.053(2) 0.051(2) -0.0112(16) 0.0088(17) 0.0040(17)
Zn1 0.0413(3) 0.0443(3) 0.0381(3) 0.000 0.0096(2) 0.000
Br2 0.05158(19) 0.0602(2) 0.0521(2) 0.01563(16) 0.01452(15) -0.00134(15)
C2 0.082(3) 0.072(3) 0.082(3) -0.016(2) -0.004(2) 0.031(2)
Br1 0.0678(2) 0.0585(2) 0.0503(2) 0.01288(16) 0.01036(16) 0.01723(17)

loop_
_atom_type_symbol
_atom_type_description
_atom_type_scat_dispersion_real
_atom_type_scat_dispersion_imag
_atom_type_scat_source
C C 0.0033 0.0016 'International Tables Vol C Tables 4.2.6.8 and 6.1.1.4'
H H 0.0000 0.0000 'International Tables Vol C Tables 4.2.6.8 and 6.1.1.4'
N N 0.0061 0.0033 'International Tables Vol C Tables 4.2.6.8 and 6.1.1.4'
Zn Zn 0.2839 1.4301 'International Tables Vol C Tables 4.2.6.8 and 6.1.1.4'
Br Br -0.2901 2.4595 'International Tables Vol C Tables 4.2.6.8 and 6.1.1.4'

loop_
_geom_angle_atom_site_label_1
_geom_angle_atom_site_label_2
_geom_angle_atom_site_label_3
_geom_angle
_geom_angle_site_symmetry_1
_geom_angle_site_symmetry_3
C9 C8 C7 111.9(3) . .
C9 C8 H8A 109.2 . .
C7 C8 H8A 109.2 . .
C9 C8 H8B 109.2 . .
C7 C8 H8B 109.2 . .
H8A C8 H8B 107.9 . .
C8 C7 C6 109.8(3) . .
C8 C7 H7A 109.7 . .
C6 C7 H7A 109.7 . .
C8 C7 H7B 109.7 . .
C6 C7 H7B 109.7 . .
H7A C7 H7B 108.2 . .
C5 C6 C7 111.4(3) . .
C5 C6 H6A 109.4 . .
C7 C6 H6A 109.4 . .
C5 C6 H6B 109.4 . .
C7 C6 H6B 109.4 . .
H6A C6 H6B 108.0 . .
C3 C4 N1 105.9(3) . .
C3 C4 H4A 110.6 . .
N1 C4 H4A 110.6 . .
C3 C4 H4B 110.6 . .
N1 C4 H4B 110.6 . .
H4A C4 H4B 108.7 . .
N1 C9 C8 113.6(3) . .
N1 C9 H9A 108.8 . .
C8 C9 H9A 108.8 . .
N1 C9 H9B 108.8 . .
C8 C9 H9B 108.8 . .
H9A C9 H9B 107.7 . .
C2 C3 C4 107.0(3) . .
C2 C3 H3A 110.3 . .
C4 C3 H3A 110.3 . .
C2 C3 H3B 110.3 . .
C4 C3 H3B 110.3 . .
H3A C3 H3B 108.6 . .
N1 C5 C6 112.2(3) . .
N1 C5 H5A 109.2 . .
C6 C5 H5A 109.2 . .
N1 C5 H5B 109.2 . .
C6 C5 H5B 109.2 . .
H5A C5 H5B 107.9 . .
C9 N1 C5 109.0(2) . .
C9 N1 C4 112.0(3) . .
C5 N1 C4 112.9(3) . .
C9 N1 C1 110.1(2) . .
C5 N1 C1 109.8(2) . .
C4 N1 C1 102.9(2) . .
C2 C1 N1 106.2(3) . .
C2 C1 H1A 110.5 . .
N1 C1 H1A 110.5 . .
C2 C1 H1B 110.5 . .
N1 C1 H1B 110.5 . .
H1A C1 H1B 108.7 . .
Br2 Zn1 Br2 108.92(3) 2 .
Br2 Zn1 Br1 112.513(12) 2 2
Br2 Zn1 Br1 106.806(12) . 2
Br2 Zn1 Br1 106.806(12) 2 .
Br2 Zn1 Br1 112.513(12) . .
Br1 Zn1 Br1 109.37(3) 2 .
C1 C2 C3 107.4(3) . .
C1 C2 H2A 110.2 . .
C3 C2 H2A 110.2 . .
C1 C2 H2B 110.2 . .
C3 C2 H2B 110.2 . .
H2A C2 H2B 108.5 . .

loop_
_geom_bond_atom_site_label_1
_geom_bond_atom_site_label_2
_geom_bond_distance
_geom_bond_site_symmetry_2
C8 C9 1.505(5) .
C8 C7 1.507(5) .
C8 H8A 0.9700 .
C8 H8B 0.9700 .
C7 C6 1.517(5) .
C7 H7A 0.9700 .
C7 H7B 0.9700 .
C6 C5 1.504(5) .
C6 H6A 0.9700 .
C6 H6B 0.9700 .
C4 C3 1.497(5) .
C4 N1 1.511(4) .
C4 H4A 0.9700 .
C4 H4B 0.9700 .
C9 N1 1.500(4) .
C9 H9A 0.9700 .
C9 H9B 0.9700 .
C3 C2 1.486(5) .
C3 H3A 0.9700 .
C3 H3B 0.9700 .
C5 N1 1.501(4) .
C5 H5A 0.9700 .
C5 H5B 0.9700 .
N1 C1 1.515(4) .
C1 C2 1.479(5) .
C1 H1A 0.9700 .
C1 H1B 0.9700 .
Zn1 Br2 2.4105(4) 2
Zn1 Br2 2.4105(4) .
Zn1 Br1 2.4172(4) 2
Zn1 Br1 2.4172(4) .
C2 H2A 0.9700 .
C2 H2B 0.9700 .

loop_
_geom_torsion_atom_site_label_1
_geom_torsion_atom_site_label_2
_geom_torsion_atom_site_label_3
_geom_torsion_atom_site_label_4
_geom_torsion
C9 C8 C7 C6 -53.3(4)
C8 C7 C6 C5 55.3(4)
C7 C8 C9 N1 54.5(4)
N1 C4 C3 C2 19.3(4)
C7 C6 C5 N1 -57.9(4)
C8 C9 N1 C5 -54.2(4)
C8 C9 N1 C4 71.4(4)
C8 C9 N1 C1 -174.8(3)
C6 C5 N1 C9 55.7(4)
C6 C5 N1 C4 -69.4(4)
C6 C5 N1 C1 176.5(3)
C3 C4 N1 C9 87.1(3)
C3 C4 N1 C5 -149.4(3)
C3 C4 N1 C1 -31.1(4)
C9 N1 C1 C2 -87.7(4)
C5 N1 C1 C2 152.2(3)
C4 N1 C1 C2 31.8(4)
N1 C1 C2 C3 -20.6(5)
C4 C3 C2 C1 0.8(5)
